data_2230937
loop_
_publ_author_name
'Afrakssou, Zahra'
'Rodi, Yousef Kandri'
'Saffon, Natalie'
'Essassi, El Mokhtar'
'Ng, Seik Weng'

_publ_section_title
;
 Di-<i>tert</i>-butyl
 2,6,11-trioxo-2,3-dihydro-1<i>H</i>-anthra[1,2-<i>d</i>]imidazole-1,3-diacetate
;
_journal_coeditor_code XU5244
_journal_issue 7
_journal_name_full 'Acta Crystallographica Section E'
_journal_page_first o1730
_journal_paper_doi 10.1107/S1600536811022914
_journal_volume 67
_journal_year 2011
_chemical_formula_iupac 'C27 H28 N2 O7'
_chemical_formula_moiety 'C27 H28 N2 O7'
_chemical_formula_sum 'C27 H28 N2 O7'
_chemical_formula_weight 492.51
_chemical_name_systematic
;
Di-<i>tert</i>-butyl
2,6,11-trioxo-2,3-dihydro-1<i>H</i>-anthra[1,2-<i>d</i>]imidazole-1,3-diacetate
;
_space_group_IT_number 14
_symmetry_cell_setting monoclinic
_symmetry_space_group_name_Hall '-P 2ybc'
_symmetry_space_group_name_H-M 'P 1 21/c 1'
_atom_sites_solution_hydrogens geom
_atom_sites_solution_primary direct
_atom_sites_solution_secondary difmap
_audit_creation_method SHELXL-97
_cell_angle_alpha 90.00
_cell_angle_beta 90.5830(10)
_cell_angle_gamma 90.00
_cell_formula_units_Z 4
_cell_length_a 19.5785(4)
_cell_length_b 13.0330(3)
_cell_length_c 9.9269(2)
_cell_measurement_reflns_used 5392
_cell_measurement_temperature 293(2)
_cell_measurement_theta_max 23.4600
_cell_measurement_theta_min 2.5793
_cell_volume 2532.88(9)
_computing_cell_refinement 'SAINT (Bruker, 2005)'
_computing_data_collection 'APEX2 (Bruker, 2005)'
_computing_data_reduction 'SAINT (Bruker, 2005)'
_computing_molecular_graphics 'X-SEED (Barbour, 2001)'
_computing_publication_material 'publCIF (Westrip, 2010)'
_computing_structure_refinement 'SHELXL97 (Sheldrick, 2008)'
_computing_structure_solution 'SHELXS97 (Sheldrick, 2008)'
_diffrn_ambient_temperature 293(2)
_diffrn_measured_fraction_theta_full 0.993
_diffrn_measured_fraction_theta_max 0.993
_diffrn_measurement_device_type 'Bruker APEXII'
_diffrn_measurement_method '\f and \w'
_diffrn_radiation_monochromator graphite
_diffrn_radiation_source 'fine-focus sealed tube'
_diffrn_radiation_type MoK\a
_diffrn_radiation_wavelength 0.71073
_diffrn_reflns_av_R_equivalents 0.0695
_diffrn_reflns_av_sigmaI/netI 0.0464
_diffrn_reflns_limit_h_max 24
_diffrn_reflns_limit_h_min -24
_diffrn_reflns_limit_k_max 16
_diffrn_reflns_limit_k_min -16
_diffrn_reflns_limit_l_max 12
_diffrn_reflns_limit_l_min -12
_diffrn_reflns_number 37371
_diffrn_reflns_theta_full 26.38
_diffrn_reflns_theta_max 26.38
_diffrn_reflns_theta_min 1.88
_diffrn_standards_decay_% 0
_diffrn_standards_interval_count 0
_diffrn_standards_interval_time 0
_diffrn_standards_number 0
_exptl_absorpt_coefficient_mu 0.094
_exptl_absorpt_correction_type none
_exptl_crystal_colour orange
_exptl_crystal_density_diffrn 1.292
_exptl_crystal_density_method 'not measured'
_exptl_crystal_description prism
_exptl_crystal_F_000 1040
_exptl_crystal_size_max 0.50
_exptl_crystal_size_mid 0.10
_exptl_crystal_size_min 0.10
_refine_diff_density_max 0.513
_refine_diff_density_min -0.314
_refine_ls_extinction_coef 0.0068(12)
_refine_ls_extinction_expression Fc^*^=kFc[1+0.001xFc^2^\l^3^/sin(2\q)]^-1/4^
_refine_ls_extinction_method 'SHELXL97 (Sheldrick, 2008)'
_refine_ls_goodness_of_fit_ref 1.038
_refine_ls_hydrogen_treatment constr
_refine_ls_matrix_type full
_refine_ls_number_parameters 353
_refine_ls_number_reflns 5172
_refine_ls_number_restraints 48
_refine_ls_restrained_S_all 1.074
_refine_ls_R_factor_all 0.1157
_refine_ls_R_factor_gt 0.0560
_refine_ls_shift/su_max 0.001
_refine_ls_shift/su_mean 0.001
_refine_ls_structure_factor_coef Fsqd
_refine_ls_weighting_details 'calc w=1/[\s^2^(Fo^2^)+(0.0860P)^2^+1.5472P] where P=(Fo^2^+2Fc^2^)/3'
_refine_ls_weighting_scheme calc
_refine_ls_wR_factor_gt 0.1454
_refine_ls_wR_factor_ref 0.1904
_reflns_number_gt 2929
_reflns_number_total 5172
_reflns_threshold_expression I>2\s(I)
_cod_data_source_file xu5244.cif
_cod_data_source_block I
_cod_original_sg_symbol_H-M 'P 21/c'
_cod_database_code 2230937
_cod_database_fobs_code 2230937

loop_
_symmetry_equiv_pos_as_xyz
'x, y, z'
'-x, y+1/2, -z+1/2'
'-x, -y, -z'
'x, -y-1/2, z-1/2'

loop_
_atom_site_type_symbol
_atom_site_label
_atom_site_fract_x
_atom_site_fract_y
_atom_site_fract_z
_atom_site_U_iso_or_equiv
_atom_site_adp_type
_atom_site_calc_flag
_atom_site_refinement_flags
_atom_site_occupancy
_atom_site_symmetry_multiplicity
_atom_site_disorder_assembly
_atom_site_disorder_group
O O1 0.11503(11) 0.55465(16) 0.3982(2) 0.0529(6) Uani d . 1 1 . .
O O2 0.09491(12) 0.94796(16) 0.5443(2) 0.0529(6) Uani d . 1 1 . .
O O3 0.33296(11) 0.57044(16) 0.0875(2) 0.0468(6) Uani d . 1 1 . .
O O4 0.21612(11) 0.36402(15) 0.3971(2) 0.0435(5) Uani d . 1 1 . .
O O5 0.26519(12) 0.50970(17) 0.4779(2) 0.0504(6) Uani d . 1 1 . .
O O6 0.46459(11) 0.8677(2) 0.1416(2) 0.0636(7) Uani d . 1 1 A .
O O7 0.41731(15) 0.7703(3) 0.3008(3) 0.1046(13) Uani d . 1 1 . .
N N1 0.24308(12) 0.60746(17) 0.2331(2) 0.0347(6) Uani d . 1 1 . .
N N2 0.30396(12) 0.73659(18) 0.1509(2) 0.0365(6) Uani d . 1 1 . .
C C1 0.11879(14) 0.6422(2) 0.4430(3) 0.0368(7) Uani d . 1 1 . .
C C2 0.07265(14) 0.6734(2) 0.5542(3) 0.0358(7) Uani d . 1 1 . .
C C3 0.03615(15) 0.5987(3) 0.6220(3) 0.0452(8) Uani d . 1 1 . .
H H3 0.0414 0.5302 0.5985 0.054 Uiso calc R 1 1 . .
C C4 -0.00819(16) 0.6249(3) 0.7246(3) 0.0484(8) Uani d . 1 1 . .
H H4 -0.0315 0.5743 0.7714 0.058 Uiso calc R 1 1 . .
C C5 -0.01722(16) 0.7274(3) 0.7564(3) 0.0484(8) Uani d . 1 1 . .
H H5 -0.0471 0.7455 0.8247 0.058 Uiso calc R 1 1 . .
C C6 0.01780(15) 0.8034(3) 0.6876(3) 0.0450(8) Uani d . 1 1 . .
H H6 0.0106 0.8721 0.7084 0.054 Uiso calc R 1 1 . .
C C7 0.06374(14) 0.7765(2) 0.5873(3) 0.0357(7) Uani d . 1 1 . .
C C8 0.10414(14) 0.8571(2) 0.5187(3) 0.0381(7) Uani d . 1 1 . .
C C9 0.15721(14) 0.8242(2) 0.4211(3) 0.0336(6) Uani d . 1 1 . .
C C10 0.19751(15) 0.9009(2) 0.3665(3) 0.0392(7) Uani d . 1 1 . .
H H10 0.1901 0.9687 0.3917 0.047 Uiso calc R 1 1 . .
C C11 0.24838(15) 0.8789(2) 0.2757(3) 0.0402(7) Uani d . 1 1 . .
H H11 0.2757 0.9304 0.2403 0.048 Uiso calc R 1 1 . .
C C12 0.25714(14) 0.7778(2) 0.2397(3) 0.0335(6) Uani d . 1 1 . .
C C13 0.21739(13) 0.6969(2) 0.2917(3) 0.0307(6) Uani d . 1 1 . .
C C14 0.16564(13) 0.7197(2) 0.3849(3) 0.0320(6) Uani d . 1 1 . .
C C15 0.29788(15) 0.6315(2) 0.1490(3) 0.0377(7) Uani d . 1 1 . .
C C16 0.22597(15) 0.4999(2) 0.2478(3) 0.0357(7) Uani d . 1 1 . .
H H16A 0.2529 0.4600 0.1852 0.043 Uiso calc R 1 1 . .
H H16B 0.1782 0.4901 0.2246 0.043 Uiso calc R 1 1 . .
C C17 0.23880(15) 0.4609(2) 0.3887(3) 0.0384(7) Uani d . 1 1 . .
C C18 0.21185(18) 0.3115(3) 0.5299(3) 0.0516(9) Uani d . 1 1 . .
C C19 0.2819(2) 0.2970(4) 0.5889(5) 0.0877(15) Uani d . 1 1 . .
H H19A 0.3091 0.2572 0.5283 0.132 Uiso calc R 1 1 . .
H H19B 0.2786 0.2618 0.6736 0.132 Uiso calc R 1 1 . .
H H19C 0.3029 0.3628 0.6028 0.132 Uiso calc R 1 1 . .
C C20 0.1781(2) 0.2106(3) 0.4936(4) 0.0653(11) Uani d . 1 1 . .
H H20A 0.2081 0.1713 0.4377 0.098 Uiso calc R 1 1 . .
H H20B 0.1361 0.2237 0.4458 0.098 Uiso calc R 1 1 . .
H H20C 0.1687 0.1729 0.5744 0.098 Uiso calc R 1 1 . .
C C21 0.1649(2) 0.3734(3) 0.6196(4) 0.0678(11) Uani d . 1 1 . .
H H21A 0.1866 0.4371 0.6431 0.102 Uiso calc R 1 1 . .
H H21B 0.1555 0.3352 0.7000 0.102 Uiso calc R 1 1 . .
H H21C 0.1228 0.3871 0.5723 0.102 Uiso calc R 1 1 . .
C C22 0.36054(14) 0.7901(2) 0.0903(3) 0.0392(7) Uani d . 1 1 . .
H H22A 0.3449 0.8556 0.0554 0.047 Uiso calc R 1 1 . .
H H22B 0.3778 0.7502 0.0157 0.047 Uiso calc R 1 1 . .
C C23 0.41684(16) 0.8075(3) 0.1919(3) 0.0500(8) Uani d . 1 1 . .
C C24 0.5229(2) 0.9059(4) 0.2242(5) 0.0988(18) Uani d D 1 1 . .
C C25 0.4904(6) 0.9979(8) 0.3039(11) 0.111(4) Uani d PDU 0.50 1 A 1
H H25A 0.4702 1.0455 0.2415 0.166 Uiso calc PR 0.50 1 A 1
H H25B 0.5253 1.0319 0.3558 0.166 Uiso calc PR 0.50 1 A 1
H H25C 0.4559 0.9722 0.3631 0.166 Uiso calc PR 0.50 1 A 1
C C26 0.5707(6) 0.9463(9) 0.1166(11) 0.088(4) Uani d PDU 0.50 1 A 1
H H26A 0.5858 0.8905 0.0615 0.132 Uiso calc PR 0.50 1 A 1
H H26B 0.6094 0.9785 0.1589 0.132 Uiso calc PR 0.50 1 A 1
H H26C 0.5469 0.9956 0.0616 0.132 Uiso calc PR 0.50 1 A 1
C C27 0.5567(6) 0.8344(8) 0.3191(11) 0.113(4) Uani d PDU 0.50 1 A 1
H H27A 0.5805 0.7825 0.2695 0.170 Uiso calc PR 0.50 1 A 1
H H27B 0.5229 0.8026 0.3748 0.170 Uiso calc PR 0.50 1 A 1
H H27C 0.5886 0.8715 0.3747 0.170 Uiso calc PR 0.50 1 A 1
C C25' 0.5058(7) 0.9391(11) 0.3628(9) 0.138(5) Uani d PDU 0.50 1 A 2
H H25D 0.4839 0.8838 0.4093 0.207 Uiso calc PR 0.50 1 A 2
H H25E 0.4757 0.9971 0.3586 0.207 Uiso calc PR 0.50 1 A 2
H H25F 0.5469 0.9579 0.4102 0.207 Uiso calc PR 0.50 1 A 2
C C26' 0.5574(8) 0.9876(8) 0.1401(13) 0.102(5) Uani d PDU 0.50 1 A 2
H H26D 0.5656 0.9613 0.0514 0.153 Uiso calc PR 0.50 1 A 2
H H26E 0.6001 1.0064 0.1817 0.153 Uiso calc PR 0.50 1 A 2
H H26F 0.5284 1.0469 0.1339 0.153 Uiso calc PR 0.50 1 A 2
C C27' 0.5644(6) 0.8040(7) 0.2276(13) 0.125(4) Uani d PDU 0.50 1 A 2
H H27D 0.5753 0.7840 0.1373 0.187 Uiso calc PR 0.50 1 A 2
H H27E 0.5376 0.7513 0.2692 0.187 Uiso calc PR 0.50 1 A 2
H H27F 0.6058 0.8141 0.2785 0.187 Uiso calc PR 0.50 1 A 2

loop_
_atom_site_aniso_label
_atom_site_aniso_U_11
_atom_site_aniso_U_22
_atom_site_aniso_U_33
_atom_site_aniso_U_12
_atom_site_aniso_U_13
_atom_site_aniso_U_23
O1 0.0527(14) 0.0363(13) 0.0702(16) -0.0088(10) 0.0218(12) -0.0110(11)
O2 0.0533(14) 0.0369(13) 0.0689(16) 0.0024(10) 0.0138(12) -0.0128(11)
O3 0.0468(13) 0.0471(13) 0.0468(13) 0.0058(10) 0.0136(10) -0.0021(10)
O4 0.0575(13) 0.0329(11) 0.0400(12) -0.0022(10) 0.0018(10) 0.0040(9)
O5 0.0556(14) 0.0515(14) 0.0441(13) -0.0146(11) -0.0043(10) -0.0006(10)
O6 0.0410(13) 0.095(2) 0.0546(15) -0.0213(13) -0.0013(11) 0.0134(13)
O7 0.0606(18) 0.197(4) 0.0563(18) -0.043(2) -0.0125(14) 0.055(2)
N1 0.0357(13) 0.0299(12) 0.0385(13) -0.0027(10) 0.0071(10) -0.0007(10)
N2 0.0335(13) 0.0361(14) 0.0402(14) -0.0039(10) 0.0071(11) 0.0026(10)
C1 0.0338(15) 0.0302(16) 0.0465(17) -0.0005(12) 0.0034(13) -0.0010(12)
C2 0.0269(14) 0.0401(16) 0.0404(16) -0.0015(12) 0.0031(12) 0.0001(12)
C3 0.0384(17) 0.0448(18) 0.0526(19) -0.0030(14) 0.0082(14) -0.0007(14)
C4 0.0379(17) 0.059(2) 0.0490(19) -0.0024(15) 0.0099(15) 0.0031(15)
C5 0.0353(17) 0.062(2) 0.0476(19) 0.0006(15) 0.0093(14) -0.0059(16)
C6 0.0371(17) 0.0472(19) 0.0510(19) 0.0030(14) 0.0056(14) -0.0123(15)
C7 0.0283(15) 0.0378(16) 0.0408(16) 0.0007(12) 0.0013(12) -0.0045(12)
C8 0.0332(15) 0.0371(17) 0.0439(17) 0.0015(13) -0.0020(13) -0.0062(13)
C9 0.0297(14) 0.0293(15) 0.0417(16) -0.0003(11) -0.0014(12) -0.0023(12)
C10 0.0399(16) 0.0287(15) 0.0489(18) -0.0008(12) 0.0012(14) -0.0009(12)
C11 0.0394(16) 0.0329(16) 0.0483(18) -0.0050(13) 0.0043(13) 0.0045(13)
C12 0.0295(14) 0.0347(15) 0.0363(15) 0.0004(12) 0.0014(12) 0.0012(12)
C13 0.0287(14) 0.0285(14) 0.0348(14) -0.0002(11) -0.0012(11) -0.0012(11)
C14 0.0282(14) 0.0313(15) 0.0366(15) -0.0011(11) 0.0014(11) -0.0010(11)
C15 0.0349(15) 0.0402(17) 0.0381(16) 0.0004(13) 0.0035(13) 0.0017(13)
C16 0.0419(16) 0.0272(14) 0.0382(16) 0.0013(12) 0.0048(12) -0.0029(11)
C17 0.0384(16) 0.0365(17) 0.0405(17) -0.0022(13) 0.0025(13) 0.0001(13)
C18 0.061(2) 0.050(2) 0.0438(19) -0.0059(16) -0.0049(16) 0.0148(15)
C19 0.071(3) 0.097(3) 0.095(3) -0.001(2) -0.019(2) 0.048(3)
C20 0.091(3) 0.042(2) 0.063(2) -0.0064(19) 0.004(2) 0.0163(17)
C21 0.090(3) 0.063(2) 0.051(2) -0.023(2) 0.018(2) -0.0003(18)
C22 0.0337(15) 0.0465(18) 0.0377(16) -0.0033(13) 0.0070(13) 0.0050(13)
C23 0.0335(17) 0.073(2) 0.0437(19) -0.0046(16) 0.0079(14) 0.0119(16)
C24 0.052(3) 0.162(5) 0.082(3) -0.047(3) -0.014(2) 0.022(3)
C25 0.109(7) 0.121(8) 0.101(7) -0.027(6) -0.020(6) -0.020(6)
C26 0.046(5) 0.121(8) 0.097(7) -0.038(6) 0.004(5) -0.009(6)
C27 0.082(6) 0.139(8) 0.118(7) -0.014(6) -0.057(6) 0.018(6)
C25' 0.135(8) 0.171(9) 0.109(8) -0.053(8) -0.027(7) -0.012(7)
C26' 0.080(7) 0.125(9) 0.102(8) -0.050(7) -0.002(6) 0.002(7)
C27' 0.075(6) 0.186(9) 0.112(8) -0.012(7) -0.016(6) 0.040(7)

loop_
_atom_type_symbol
_atom_type_description
_atom_type_scat_dispersion_real
_atom_type_scat_dispersion_imag
_atom_type_scat_source
C C 0.0033 0.0016 'International Tables Vol C Tables 4.2.6.8 and 6.1.1.4'
H H 0.0000 0.0000 'International Tables Vol C Tables 4.2.6.8 and 6.1.1.4'
N N 0.0061 0.0033 'International Tables Vol C Tables 4.2.6.8 and 6.1.1.4'
O O 0.0106 0.0060 'International Tables Vol C Tables 4.2.6.8 and 6.1.1.4'

loop_
_geom_angle_atom_site_label_1
_geom_angle_atom_site_label_2
_geom_angle_atom_site_label_3
_geom_angle_site_symmetry_1
_geom_angle_site_symmetry_3
_geom_angle
_geom_angle_publ_flag
C17 O4 C18 . . 120.7(2) ?
C23 O6 C24 . . 122.3(3) ?
C13 N1 C15 . . 110.0(2) ?
C13 N1 C16 . . 132.8(2) ?
C15 N1 C16 . . 117.1(2) ?
C15 N2 C12 . . 109.7(2) ?
C15 N2 C22 . . 122.8(2) ?
C12 N2 C22 . . 126.3(2) ?
O1 C1 C14 . . 121.8(3) ?
O1 C1 C2 . . 119.2(3) ?
C14 C1 C2 . . 119.0(2) ?
C3 C2 C7 . . 119.7(3) ?
C3 C2 C1 . . 119.2(3) ?
C7 C2 C1 . . 121.0(3) ?
C2 C3 C4 . . 120.9(3) ?
C2 C3 H3 . . 119.6 ?
C4 C3 H3 . . 119.6 ?
C5 C4 C3 . . 119.2(3) ?
C5 C4 H4 . . 120.4 ?
C3 C4 H4 . . 120.4 ?
C4 C5 C6 . . 120.7(3) ?
C4 C5 H5 . . 119.6 ?
C6 C5 H5 . . 119.6 ?
C5 C6 C7 . . 119.8(3) ?
C5 C6 H6 . . 120.1 ?
C7 C6 H6 . . 120.1 ?
C2 C7 C6 . . 119.6(3) ?
C2 C7 C8 . . 120.3(2) ?
C6 C7 C8 . . 120.0(3) ?
O2 C8 C7 . . 120.6(3) ?
O2 C8 C9 . . 121.2(3) ?
C7 C8 C9 . . 118.3(2) ?
C10 C9 C14 . . 121.6(3) ?
C10 C9 C8 . . 116.8(2) ?
C14 C9 C8 . . 121.6(2) ?
C11 C10 C9 . . 121.5(3) ?
C11 C10 H10 . . 119.3 ?
C9 C10 H10 . . 119.3 ?
C12 C11 C10 . . 117.5(3) ?
C12 C11 H11 . . 121.3 ?
C10 C11 H11 . . 121.3 ?
C11 C12 N2 . . 128.4(3) ?
C11 C12 C13 . . 123.3(3) ?
N2 C12 C13 . . 108.3(2) ?
N1 C13 C14 . . 135.4(2) ?
N1 C13 C12 . . 105.6(2) ?
C14 C13 C12 . . 119.0(2) ?
C13 C14 C9 . . 117.1(2) ?
C13 C14 C1 . . 124.2(2) ?
C9 C14 C1 . . 118.7(2) ?
O3 C15 N2 . . 127.4(3) ?
O3 C15 N1 . . 126.2(3) ?
N2 C15 N1 . . 106.4(2) ?
N1 C16 C17 . . 112.6(2) ?
N1 C16 H16A . . 109.1 ?
C17 C16 H16A . . 109.1 ?
N1 C16 H16B . . 109.1 ?
C17 C16 H16B . . 109.1 ?
H16A C16 H16B . . 107.8 ?
O5 C17 O4 . . 126.3(3) ?
O5 C17 C16 . . 124.8(3) ?
O4 C17 C16 . . 108.9(2) ?
O4 C18 C19 . . 110.2(3) ?
O4 C18 C20 . . 102.6(3) ?
C19 C18 C20 . . 112.3(3) ?
O4 C18 C21 . . 108.3(3) ?
C19 C18 C21 . . 113.2(3) ?
C20 C18 C21 . . 109.6(3) ?
C18 C19 H19A . . 109.5 ?
C18 C19 H19B . . 109.5 ?
H19A C19 H19B . . 109.5 ?
C18 C19 H19C . . 109.5 ?
H19A C19 H19C . . 109.5 ?
H19B C19 H19C . . 109.5 ?
C18 C20 H20A . . 109.5 ?
C18 C20 H20B . . 109.5 ?
H20A C20 H20B . . 109.5 ?
C18 C20 H20C . . 109.5 ?
H20A C20 H20C . . 109.5 ?
H20B C20 H20C . . 109.5 ?
C18 C21 H21A . . 109.5 ?
C18 C21 H21B . . 109.5 ?
H21A C21 H21B . . 109.5 ?
C18 C21 H21C . . 109.5 ?
H21A C21 H21C . . 109.5 ?
H21B C21 H21C . . 109.5 ?
N2 C22 C23 . . 110.7(2) ?
N2 C22 H22A . . 109.5 ?
C23 C22 H22A . . 109.5 ?
N2 C22 H22B . . 109.5 ?
C23 C22 H22B . . 109.5 ?
H22A C22 H22B . . 108.1 ?
O7 C23 O6 . . 126.0(3) ?
O7 C23 C22 . . 123.3(3) ?
O6 C23 C22 . . 110.7(3) ?
C27 C24 O6 . . 118.5(5) ?
C27 C24 C25' . . 72.3(6) ?
O6 C24 C25' . . 115.5(6) ?
C27 C24 C26' . . 126.5(9) ?
O6 C24 C26' . . 106.0(7) ?
C25' C24 C26' . . 114.3(7) ?
C27 C24 C26 . . 113.1(6) ?
O6 C24 C26 . . 101.7(6) ?
C25' C24 C26 . . 134.1(8) ?
C26' C24 C26 . . 24.4(7) ?
C27 C24 C27' . . 38.5(5) ?
O6 C24 C27' . . 97.1(6) ?
C25' C24 C27' . . 110.5(6) ?
C26' C24 C27' . . 112.1(6) ?
C26 C24 C27' . . 89.2(7) ?
C27 C24 C25 . . 109.9(6) ?
O6 C24 C25 . . 102.7(5) ?
C25' C24 C25 . . 38.3(6) ?
C26' C24 C25 . . 85.8(7) ?
C26 C24 C25 . . 110.1(6) ?
C27' C24 C25 . . 148.4(6) ?
C24 C25 H25A . . 109.5 ?
C24 C25 H25B . . 109.5 ?
H25A C25 H25B . . 109.5 ?
C24 C25 H25C . . 109.5 ?
H25A C25 H25C . . 109.5 ?
H25B C25 H25C . . 109.5 ?
C24 C26 H26A . . 109.5 ?
C24 C26 H26B . . 109.5 ?
H26A C26 H26B . . 109.5 ?
C24 C26 H26C . . 109.5 ?
H26A C26 H26C . . 109.5 ?
H26B C26 H26C . . 109.5 ?
C24 C27 H27A . . 109.5 ?
C24 C27 H27B . . 109.5 ?
H27A C27 H27B . . 109.5 ?
C24 C27 H27C . . 109.5 ?
H27A C27 H27C . . 109.5 ?
H27B C27 H27C . . 109.5 ?
C24 C25' H25D . . 109.5 ?
C24 C25' H25E . . 109.5 ?
H25D C25' H25E . . 109.5 ?
C24 C25' H25F . . 109.5 ?
H25D C25' H25F . . 109.5 ?
H25E C25' H25F . . 109.5 ?
C24 C26' H26D . . 109.5 ?
C24 C26' H26E . . 109.5 ?
H26D C26' H26E . . 109.5 ?
C24 C26' H26F . . 109.5 ?
H26D C26' H26F . . 109.5 ?
H26E C26' H26F . . 109.5 ?
C24 C27' H27D . . 109.5 ?
C24 C27' H27E . . 109.5 ?
H27D C27' H27E . . 109.5 ?
C24 C27' H27F . . 109.5 ?
H27D C27' H27F . . 109.5 ?
H27E C27' H27F . . 109.5 ?

loop_
_geom_bond_atom_site_label_1
_geom_bond_atom_site_label_2
_geom_bond_site_symmetry_2
_geom_bond_distance
_geom_bond_publ_flag
O1 C1 . 1.227(3) ?
O2 C8 . 1.225(3) ?
O3 C15 . 1.220(3) ?
O4 C17 . 1.341(3) ?
O4 C18 . 1.488(4) ?
O5 C17 . 1.203(3) ?
O6 C23 . 1.322(4) ?
O6 C24 . 1.484(5) ?
O7 C23 . 1.186(4) ?
N1 C13 . 1.399(3) ?
N1 C15 . 1.402(4) ?
N1 C16 . 1.449(3) ?
N2 C15 . 1.374(4) ?
N2 C12 . 1.387(3) ?
N2 C22 . 1.445(4) ?
C1 C14 . 1.485(4) ?
C1 C2 . 1.490(4) ?
C2 C3 . 1.386(4) ?
C2 C7 . 1.394(4) ?
C3 C4 . 1.387(4) ?
C3 H3 . 0.9300 ?
C4 C5 . 1.384(5) ?
C4 H4 . 0.9300 ?
C5 C6 . 1.389(4) ?
C5 H5 . 0.9300 ?
C6 C7 . 1.393(4) ?
C6 H6 . 0.9300 ?
C7 C8 . 1.484(4) ?
C8 C9 . 1.490(4) ?
C9 C10 . 1.387(4) ?
C9 C14 . 1.419(4) ?
C10 C11 . 1.380(4) ?
C10 H10 . 0.9300 ?
C11 C12 . 1.376(4) ?
C11 H11 . 0.9300 ?
C12 C13 . 1.412(4) ?
C13 C14 . 1.410(4) ?
C16 C17 . 1.507(4) ?
C16 H16A . 0.9700 ?
C16 H16B . 0.9700 ?
C18 C19 . 1.498(5) ?
C18 C20 . 1.512(5) ?
C18 C21 . 1.519(5) ?
C19 H19A . 0.9600 ?
C19 H19B . 0.9600 ?
C19 H19C . 0.9600 ?
C20 H20A . 0.9600 ?
C20 H20B . 0.9600 ?
C20 H20C . 0.9600 ?
C21 H21A . 0.9600 ?
C21 H21B . 0.9600 ?
C21 H21C . 0.9600 ?
C22 C23 . 1.503(4) ?
C22 H22A . 0.9700 ?
C22 H22B . 0.9700 ?
C24 C27 . 1.477(7) ?
C24 C25' . 1.484(7) ?
C24 C26' . 1.516(7) ?
C24 C26 . 1.521(7) ?
C24 C27' . 1.557(8) ?
C24 C25 . 1.574(7) ?
C25 H25A . 0.9600 ?
C25 H25B . 0.9600 ?
C25 H25C . 0.9600 ?
C26 H26A . 0.9600 ?
C26 H26B . 0.9600 ?
C26 H26C . 0.9600 ?
C27 H27A . 0.9600 ?
C27 H27B . 0.9600 ?
C27 H27C . 0.9600 ?
C25' H25D . 0.9600 ?
C25' H25E . 0.9600 ?
C25' H25F . 0.9600 ?
C26' H26D . 0.9600 ?
C26' H26E . 0.9600 ?
C26' H26F . 0.9600 ?
C27' H27D . 0.9600 ?
C27' H27E . 0.9600 ?
C27' H27F . 0.9600 ?

loop_
_geom_hbond_atom_site_label_D
_geom_hbond_atom_site_label_H
_geom_hbond_atom_site_label_A
_geom_hbond_site_symmetry_A
_geom_hbond_distance_DH
_geom_hbond_distance_HA
_geom_hbond_distance_DA
_geom_hbond_angle_DHA
C16 H16B O2 4_575 0.97 2.54 3.320(4) 137
C22 H22A O5 4_575 0.97 2.47 3.391(3) 159
C22 H22B O7 4_575 0.97 2.29 3.190(4) 154

loop_
_geom_torsion_atom_site_label_1
_geom_torsion_atom_site_label_2
_geom_torsion_atom_site_label_3
_geom_torsion_atom_site_label_4
_geom_torsion_site_symmetry_1
_geom_torsion_site_symmetry_2
_geom_torsion_site_symmetry_3
_geom_torsion_site_symmetry_4
_geom_torsion
_geom_torsion_publ_flag
O1 C1 C2 C3 . . . . 12.3(4) ?
C14 C1 C2 C3 . . . . -170.7(3) ?
O1 C1 C2 C7 . . . . -165.2(3) ?
C14 C1 C2 C7 . . . . 11.8(4) ?
C7 C2 C3 C4 . . . . -1.4(5) ?
C1 C2 C3 C4 . . . . -178.9(3) ?
C2 C3 C4 C5 . . . . 1.8(5) ?
C3 C4 C5 C6 . . . . -0.4(5) ?
C4 C5 C6 C7 . . . . -1.4(5) ?
C3 C2 C7 C6 . . . . -0.5(4) ?
C1 C2 C7 C6 . . . . 177.0(3) ?
C3 C2 C7 C8 . . . . 178.0(3) ?
C1 C2 C7 C8 . . . . -4.5(4) ?
C5 C6 C7 C2 . . . . 1.9(4) ?
C5 C6 C7 C8 . . . . -176.6(3) ?
C2 C7 C8 O2 . . . . 177.6(3) ?
C6 C7 C8 O2 . . . . -3.9(4) ?
C2 C7 C8 C9 . . . . -4.0(4) ?
C6 C7 C8 C9 . . . . 174.5(3) ?
O2 C8 C9 C10 . . . . 3.1(4) ?
C7 C8 C9 C10 . . . . -175.2(3) ?
O2 C8 C9 C14 . . . . -176.3(3) ?
C7 C8 C9 C14 . . . . 5.3(4) ?
C14 C9 C10 C11 . . . . -0.9(4) ?
C8 C9 C10 C11 . . . . 179.7(3) ?
C9 C10 C11 C12 . . . . 0.9(4) ?
C10 C11 C12 N2 . . . . 179.7(3) ?
C10 C11 C12 C13 . . . . -0.6(4) ?
C15 N2 C12 C11 . . . . 176.8(3) ?
C22 N2 C12 C11 . . . . 9.2(5) ?
C15 N2 C12 C13 . . . . -2.9(3) ?
C22 N2 C12 C13 . . . . -170.5(3) ?
C15 N1 C13 C14 . . . . -177.8(3) ?
C16 N1 C13 C14 . . . . -0.9(5) ?
C15 N1 C13 C12 . . . . 1.0(3) ?
C16 N1 C13 C12 . . . . 177.9(3) ?
C11 C12 C13 N1 . . . . -178.6(3) ?
N2 C12 C13 N1 . . . . 1.1(3) ?
C11 C12 C13 C14 . . . . 0.4(4) ?
N2 C12 C13 C14 . . . . -179.9(2) ?
N1 C13 C14 C9 . . . . 178.3(3) ?
C12 C13 C14 C9 . . . . -0.4(4) ?
N1 C13 C14 C1 . . . . -3.7(5) ?
C12 C13 C14 C1 . . . . 177.7(3) ?
C10 C9 C14 C13 . . . . 0.6(4) ?
C8 C9 C14 C13 . . . . -180.0(2) ?
C10 C9 C14 C1 . . . . -177.5(3) ?
C8 C9 C14 C1 . . . . 1.9(4) ?
O1 C1 C14 C13 . . . . -11.4(5) ?
C2 C1 C14 C13 . . . . 171.7(3) ?
O1 C1 C14 C9 . . . . 166.6(3) ?
C2 C1 C14 C9 . . . . -10.3(4) ?
C12 N2 C15 O3 . . . . -176.3(3) ?
C22 N2 C15 O3 . . . . -8.1(5) ?
C12 N2 C15 N1 . . . . 3.4(3) ?
C22 N2 C15 N1 . . . . 171.6(2) ?
C13 N1 C15 O3 . . . . 177.0(3) ?
C16 N1 C15 O3 . . . . -0.5(4) ?
C13 N1 C15 N2 . . . . -2.8(3) ?
C16 N1 C15 N2 . . . . 179.8(2) ?
C13 N1 C16 C17 . . . . -62.9(4) ?
C15 N1 C16 C17 . . . . 113.8(3) ?
C18 O4 C17 O5 . . . . 9.9(5) ?
C18 O4 C17 C16 . . . . -170.1(3) ?
N1 C16 C17 O5 . . . . -5.5(4) ?
N1 C16 C17 O4 . . . . 174.5(2) ?
C17 O4 C18 C19 . . . . -65.4(4) ?
C17 O4 C18 C20 . . . . 174.8(3) ?
C17 O4 C18 C21 . . . . 59.0(4) ?
C15 N2 C22 C23 . . . . -92.2(3) ?
C12 N2 C22 C23 . . . . 73.9(4) ?
C24 O6 C23 O7 . . . . -6.9(6) ?
C24 O6 C23 C22 . . . . 173.9(4) ?
N2 C22 C23 O7 . . . . 8.9(5) ?
N2 C22 C23 O6 . . . . -171.9(3) ?
C23 O6 C24 C27 . . . . 41.5(8) ?
C23 O6 C24 C25' . . . . -41.3(8) ?
C23 O6 C24 C26' . . . . -169.1(6) ?
C23 O6 C24 C26 . . . . 166.2(6) ?
C23 O6 C24 C27' . . . . 75.5(6) ?
C23 O6 C24 C25 . . . . -79.8(6) ?
